data_7062920
loop_
_publ_author_name
'Chen, Xuan-Rong'
'Chen, Xiao-Yu'
'Wei, Yi-Ting'
'Yu, Yan-She'
'Xu, Jing-Wen'
'Lai, Jia'
'Yao, Yu-Feng'

_publ_section_title
;
 Halogen substitution effects on crystal structures and magnetic
 properties in nickel dithiolate molecular crystals
;
_journal_issue 4
_journal_name_full 'New Journal of Chemistry'
_journal_page_first 1678
_journal_page_last 1687
_journal_paper_doi 10.1039/D3NJ02943C
_journal_volume 48
_journal_year 2024
_chemical_formula_moiety 'C8 N4 Ni S4, C9 H21 Br0.4 I0.6 N'
_chemical_formula_sum 'C17 H21 Br0.4 I0.6 N5 Ni S4'
_chemical_formula_weight 590.44
_space_group_crystal_system triclinic
_space_group_IT_number 2
_space_group_name_Hall '-P 1'
_space_group_name_H-M_alt 'P -1'
_atom_sites_solution_hydrogens geom
_audit_creation_date 2023-11-30
_audit_creation_method
;
Olex2 1.5
(compiled 2022.04.07 svn.rca3783a0 for OlexSys, GUI svn.r6498)
;
_audit_update_record
;
2023-12-12 deposited with the CCDC.	2023-12-14 downloaded from the CCDC.
;
_cell_angle_alpha 73.51(6)
_cell_angle_beta 86.69(4)
_cell_angle_gamma 82.94(5)
_cell_formula_units_Z 2
_cell_length_a 7.426(7)
_cell_length_b 11.935(13)
_cell_length_c 14.696(15)
_cell_measurement_reflns_used 9374
_cell_measurement_temperature 293.15
_cell_measurement_theta_max 27.570
_cell_measurement_theta_min 2.765
_cell_volume 1239(2)
_computing_cell_refinement 'SAINT v8.37A (Bruker, 2015)'
_computing_data_collection 'Bruker SMART APEX II diffractometer'
_computing_data_reduction 'SAINT v8.37A (Bruker, 2015)'
_computing_molecular_graphics 'Olex2 1.5 (Dolomanov et al., 2009)'
_computing_publication_material 'Olex2 1.5 (Dolomanov et al., 2009)'
_computing_structure_refinement 'SHELXL 2019/3 (Sheldrick, 2015)'
_computing_structure_solution 'SHELXT 2014/5 (Sheldrick, 2014)'
_diffrn_ambient_temperature 293.15
_diffrn_detector 'CCD area detector'
_diffrn_measured_fraction_theta_full 0.977
_diffrn_measured_fraction_theta_max 0.957
_diffrn_measurement_device 'three-circle diffractometer'
_diffrn_measurement_device_type 'Bruker SMART APEX II 293K'
_diffrn_measurement_method '\f and \w scans'
_diffrn_radiation_monochromator graphite
_diffrn_radiation_probe x-ray
_diffrn_radiation_type MoK\a
_diffrn_radiation_wavelength 0.71073
_diffrn_reflns_av_R_equivalents 0.0302
_diffrn_reflns_av_unetI/netI 0.0495
_diffrn_reflns_Laue_measured_fraction_full 0.977
_diffrn_reflns_Laue_measured_fraction_max 0.957
_diffrn_reflns_limit_h_max 9
_diffrn_reflns_limit_h_min -9
_diffrn_reflns_limit_k_max 15
_diffrn_reflns_limit_k_min -15
_diffrn_reflns_limit_l_max 18
_diffrn_reflns_limit_l_min -18
_diffrn_reflns_number 12181
_diffrn_reflns_point_group_measured_fraction_full 0.977
_diffrn_reflns_point_group_measured_fraction_max 0.957
_diffrn_reflns_theta_full 25.243
_diffrn_reflns_theta_max 27.538
_diffrn_reflns_theta_min 2.765
_diffrn_source 'sealed X-ray tube'
_diffrn_source_target Mo
_exptl_absorpt_coefficient_mu 2.525
_exptl_absorpt_correction_T_max 0.7456
_exptl_absorpt_correction_T_min 0.5762
_exptl_absorpt_correction_type multi-scan
_exptl_absorpt_process_details
;
SADABS-2016/2 (Bruker,2016/2) was used for absorption correction.
wR2(int) was 0.1139 before and 0.0661 after correction.
The Ratio of minimum to maximum transmission is 0.7728.
The \l/2 correction factor is Not present.
;
_exptl_crystal_colour black
_exptl_crystal_colour_primary black
_exptl_crystal_density_diffrn 1.583
_exptl_crystal_description needle
_exptl_crystal_F_000 592
_exptl_crystal_recrystallization_method
'The crystals were growth by means of evaporation of a mixture of n-hexane and toluene at RT.'
_exptl_crystal_size_max 0.2
_exptl_crystal_size_mid 0.15
_exptl_crystal_size_min 0.1
_refine_diff_density_max 0.628
_refine_diff_density_min -0.525
_refine_diff_density_rms 0.077
_refine_ls_extinction_method none
_refine_ls_goodness_of_fit_ref 1.094
_refine_ls_hydrogen_treatment constr
_refine_ls_matrix_type full
_refine_ls_number_parameters 274
_refine_ls_number_reflns 5466
_refine_ls_number_restraints 30
_refine_ls_restrained_S_all 1.095
_refine_ls_R_factor_all 0.0925
_refine_ls_R_factor_gt 0.0589
_refine_ls_shift/su_max 0.000
_refine_ls_shift/su_mean 0.000
_refine_ls_structure_factor_coef Fsqd
_refine_ls_weighting_details 'w=1/[\s^2^(Fo^2^)+(0.0452P)^2^+2.1950P] where P=(Fo^2^+2Fc^2^)/3'
_refine_ls_weighting_scheme calc
_refine_ls_wR_factor_gt 0.1327
_refine_ls_wR_factor_ref 0.1467
_reflns_Friedel_coverage 0.000
_reflns_number_gt 3734
_reflns_number_total 5466
_reflns_threshold_expression 'I > 2\s(I)'
_cod_data_source_file d3nj02943c2.cif
_cod_data_source_block 2271349
_cod_depositor_comments 'Adding full bibliography for 7062919--7062922.cif.'
_cod_original_formula_sum 'C17 H21 Br0.40 I0.60 N5 Ni S4'
_cod_database_code 7062920
_shelx_shelxl_version_number 2019/3
_shelx_space_group_comment
;
The symmetry employed for this shelxl refinement is uniquely defined
by the following loop, which should always be used as a source of
symmetry information in preference to the above space-group names.
They are only intended as comments.
;
_shelx_estimated_absorpt_t_max 0.786
_shelx_estimated_absorpt_t_min 0.632
_exptl_crystal_mounting_method
'Crystals were removed from the crystallisation vial and immediately coated with polybutenes oil (CAS: 9003-29-6) on a glass slide. A suitable single crystal coated with polybutenes oil as less as possible was sealed in capillary tube filled with argon. The capillary tube with single crystal was mounted on copper pin with solid paraffin.'
_olex2_refinement_description
;
1. Fixed Uiso
 At 1.2 times of:
  All C(H,H) groups, All C(H,H,H,H) groups
 At 1.5 times of:
  All C(H,H,H) groups
2. Uiso/Uaniso restraints and constraints
C16 \\sim I1 \\sim C15 \\sim Br1A \\sim C15A: within 2A with sigma of 0.01 and
sigma for terminal atoms of 0.02 within 2A
3. Others
 Fixed Sof: H16A(0.6) H16B(0.6) H16C(0.4) H16D(0.4) I1(0.6) C15(0.6) H15A(0.6)
 H15B(0.6) Br1A(0.4) C15A(0.4) H15C(0.4) H15D(0.4)
4.a Secondary CH2 refined with riding coordinates:
 C10(H10A,H10B), C12(H12A,H12B), C14(H14A,H14B), C16(H16A,H16B), C16(H16C,
 H16D), C15(H15A,H15B), C17(H17A,H17B), C15A(H15C,H15D)
4.b Idealised Me refined as rotating group:
 C9(H9A,H9B,H9C), C11(H11A,H11B,H11C), C13(H13A,H13B,H13C)
;
_olex2_submission_special_instructions 'No special instructions were received'

loop_
_space_group_symop_operation_xyz
'x, y, z'
'-x, -y, -z'

loop_
_atom_site_label
_atom_site_type_symbol
_atom_site_fract_x
_atom_site_fract_y
_atom_site_fract_z
_atom_site_U_iso_or_equiv
_atom_site_adp_type
_atom_site_occupancy
_atom_site_site_symmetry_order
_atom_site_calc_flag
_atom_site_refinement_flags_posn
_atom_site_refinement_flags_adp
_atom_site_refinement_flags_occupancy
_atom_site_disorder_assembly
_atom_site_disorder_group
Ni1 Ni 0.77643(7) 0.46497(5) 0.02040(4) 0.04665(19) Uani 1 1 d . . . . .
S1 S 0.77632(17) 0.41940(10) -0.11130(9) 0.0549(3) Uani 1 1 d . . . . .
S2 S 0.67996(17) 0.64623(10) -0.04539(9) 0.0537(3) Uani 1 1 d . . . . .
S3 S 0.87045(18) 0.28302(11) 0.08740(10) 0.0580(3) Uani 1 1 d . . . . .
S4 S 0.77689(17) 0.51198(11) 0.15163(10) 0.0563(3) Uani 1 1 d . . . . .
N1 N 0.9837(8) 0.0812(5) 0.3258(4) 0.0948(18) Uani 1 1 d . . . . .
N2 N 0.8664(9) 0.3830(5) 0.4077(4) 0.0927(17) Uani 1 1 d . . . . .
N3 N 0.6357(8) 0.5381(5) -0.3592(4) 0.0900(16) Uani 1 1 d . . . . .
N4 N 0.5239(7) 0.8458(4) -0.2767(4) 0.0830(15) Uani 1 1 d . . . . .
C1 C 0.9391(7) 0.1692(5) 0.2720(4) 0.0643(14) Uani 1 1 d . . . . .
C2 C 0.8851(6) 0.2800(4) 0.2046(4) 0.0553(12) Uani 1 1 d . . . . .
C3 C 0.8455(6) 0.3795(4) 0.2331(4) 0.0524(12) Uani 1 1 d . . . . .
C4 C 0.8565(8) 0.3806(5) 0.3303(5) 0.0657(14) Uani 1 1 d . . . . .
C5 C 0.6606(7) 0.5454(5) -0.2845(4) 0.0614(13) Uani 1 1 d . . . . .
C6 C 0.6908(6) 0.5489(4) -0.1899(4) 0.0537(12) Uani 1 1 d . . . . .
C7 C 0.6498(6) 0.6492(4) -0.1611(3) 0.0486(11) Uani 1 1 d . . . . .
C8 C 0.5798(6) 0.7587(5) -0.2257(4) 0.0572(12) Uani 1 1 d . . . . .
N5 N 0.3791(5) 0.2105(3) 0.6349(3) 0.0567(10) Uani 1 1 d . . . . .
C9 C 0.6886(9) 0.1413(6) 0.5728(6) 0.104(2) Uani 1 1 d . . . . .
H9A H 0.714033 0.095175 0.636634 0.156 Uiso 1 1 calc R U . . .
H9B H 0.798143 0.169776 0.541780 0.156 Uiso 1 1 calc R U . . .
H9C H 0.642115 0.093617 0.538833 0.156 Uiso 1 1 calc R U . . .
C10 C 0.5488(7) 0.2447(5) 0.5744(4) 0.0712(16) Uani 1 1 d . . . . .
H10A H 0.512859 0.285009 0.509866 0.085 Uiso 1 1 calc R U . . .
H10B H 0.604587 0.299538 0.598553 0.085 Uiso 1 1 calc R U . . .
C11 C 0.2340(10) 0.1605(6) 0.4990(5) 0.096(2) Uani 1 1 d . . . . .
H11A H 0.146333 0.228745 0.488751 0.143 Uiso 1 1 calc R U . . .
H11B H 0.182140 0.098341 0.483870 0.143 Uiso 1 1 calc R U . . .
H11C H 0.339251 0.179373 0.458973 0.143 Uiso 1 1 calc R U . . .
C12 C 0.2877(8) 0.1216(4) 0.6008(4) 0.0648(14) Uani 1 1 d . . . . .
H12A H 0.369866 0.049644 0.610822 0.078 Uiso 1 1 calc R U . . .
H12B H 0.179913 0.103030 0.640118 0.078 Uiso 1 1 calc R U . . .
C13 C 0.0715(9) 0.3111(7) 0.6760(7) 0.108(3) Uani 1 1 d . . . . .
H13A H 0.004689 0.263147 0.650784 0.162 Uiso 1 1 calc R U . . .
H13B H 0.004246 0.387207 0.667484 0.162 Uiso 1 1 calc R U . . .
H13C H 0.090182 0.274520 0.742393 0.162 Uiso 1 1 calc R U . . .
C14 C 0.2536(8) 0.3243(5) 0.6242(5) 0.0776(17) Uani 1 1 d . . . . .
H14A H 0.315461 0.377665 0.647150 0.093 Uiso 1 1 calc R U . . .
H14B H 0.232341 0.360546 0.557244 0.093 Uiso 1 1 calc R U . . .
C16 C 0.5152(10) 0.2247(5) 0.7878(5) 0.0849(18) Uani 1 1 d . U . . .
H16A H 0.430764 0.291321 0.793445 0.102 Uiso 0.6 1 calc R U P A 1
H16B H 0.621174 0.254423 0.751737 0.102 Uiso 0.6 1 calc R U P A 1
H16C H 0.632180 0.241104 0.757405 0.102 Uiso 0.4 1 calc R U P B 2
H16D H 0.440924 0.299397 0.780107 0.102 Uiso 0.4 1 calc R U P B 2
I1 I 0.7942(4) 0.0180(3) 0.8940(3) 0.1058(7) Uani 0.6 1 d . U P C 1
C15 C 0.574(3) 0.1442(17) 0.892(2) 0.087(3) Uani 0.6 1 d . U P C 1
H15A H 0.471106 0.104827 0.922935 0.104 Uiso 0.6 1 calc R U P C 1
H15B H 0.603004 0.195067 0.928747 0.104 Uiso 0.6 1 calc R U P C 1
C17 C 0.4254(8) 0.1520(5) 0.7359(4) 0.0671(14) Uani 1 1 d . . . . .
H17A H 0.506032 0.080872 0.738325 0.080 Uiso 1 1 calc R U . . .
H17B H 0.314818 0.128461 0.770686 0.080 Uiso 1 1 calc R U . . .
Br1A Br 0.7540(12) 0.0316(9) 0.9074(7) 0.139(3) Uani 0.4 1 d . U P C 2
C15A C 0.542(5) 0.172(3) 0.886(3) 0.083(4) Uani 0.4 1 d . U P C 2
H15C H 0.430242 0.141978 0.915610 0.100 Uiso 0.4 1 calc R U P C 2
H15D H 0.571258 0.229871 0.915533 0.100 Uiso 0.4 1 calc R U P C 2

loop_
_atom_site_aniso_label
_atom_site_aniso_U_11
_atom_site_aniso_U_22
_atom_site_aniso_U_33
_atom_site_aniso_U_23
_atom_site_aniso_U_13
_atom_site_aniso_U_12
Ni1 0.0362(3) 0.0419(3) 0.0567(4) -0.0049(3) -0.0014(3) -0.0055(2)
S1 0.0547(7) 0.0438(6) 0.0622(8) -0.0091(5) -0.0065(6) -0.0011(5)
S2 0.0513(7) 0.0431(6) 0.0621(8) -0.0090(5) -0.0013(6) -0.0012(5)
S3 0.0580(7) 0.0452(7) 0.0664(8) -0.0082(6) -0.0078(6) -0.0029(5)
S4 0.0569(7) 0.0468(7) 0.0604(8) -0.0084(6) -0.0035(6) -0.0020(5)
N1 0.096(4) 0.060(3) 0.111(4) 0.012(3) -0.034(3) -0.012(3)
N2 0.116(5) 0.084(4) 0.070(4) -0.012(3) -0.015(3) 0.001(3)
N3 0.110(5) 0.082(4) 0.075(4) -0.019(3) -0.015(3) 0.001(3)
N4 0.080(3) 0.057(3) 0.091(4) 0.009(3) -0.007(3) 0.007(2)
C1 0.060(3) 0.052(3) 0.076(4) -0.006(3) -0.010(3) -0.013(2)
C2 0.043(2) 0.049(3) 0.065(3) 0.001(2) -0.005(2) -0.007(2)
C3 0.042(2) 0.049(3) 0.058(3) 0.000(2) -0.002(2) -0.010(2)
C4 0.065(3) 0.055(3) 0.069(4) -0.004(3) -0.006(3) -0.002(2)
C5 0.058(3) 0.055(3) 0.067(4) -0.010(3) -0.005(3) -0.002(2)
C6 0.039(2) 0.055(3) 0.061(3) -0.005(2) -0.005(2) -0.006(2)
C7 0.033(2) 0.046(3) 0.061(3) -0.005(2) -0.001(2) -0.0061(18)
C8 0.046(3) 0.054(3) 0.065(3) -0.006(3) 0.002(2) -0.006(2)
N5 0.054(2) 0.036(2) 0.076(3) -0.0102(19) -0.002(2) -0.0044(17)
C9 0.071(4) 0.090(5) 0.135(7) -0.020(4) 0.019(4) 0.010(4)
C10 0.058(3) 0.059(3) 0.082(4) 0.001(3) 0.004(3) -0.005(3)
C11 0.105(5) 0.090(5) 0.094(5) -0.029(4) -0.033(4) 0.004(4)
C12 0.068(3) 0.048(3) 0.080(4) -0.018(3) -0.011(3) -0.006(2)
C13 0.075(4) 0.100(5) 0.161(8) -0.061(5) 0.012(5) -0.003(4)
C14 0.063(3) 0.049(3) 0.118(5) -0.025(3) -0.008(3) 0.010(3)
C16 0.111(5) 0.063(4) 0.085(4) -0.027(3) -0.013(4) -0.009(3)
I1 0.0988(11) 0.1107(9) 0.1003(16) -0.0217(9) -0.0365(13) 0.0150(9)
C15 0.116(7) 0.070(7) 0.079(5) -0.029(6) -0.015(6) -0.002(6)
C17 0.075(4) 0.054(3) 0.071(4) -0.013(3) 0.002(3) -0.013(3)
Br1A 0.145(5) 0.155(5) 0.084(2) -0.002(3) -0.001(2) 0.029(3)
C15A 0.113(8) 0.065(8) 0.080(6) -0.030(7) -0.012(7) -0.011(7)

loop_
_atom_type_symbol
_atom_type_description
_atom_type_scat_dispersion_real
_atom_type_scat_dispersion_imag
_atom_type_scat_source
C C 0.0033 0.0016 'International Tables Vol C Tables 4.2.6.8 and 6.1.1.4'
H H 0.0000 0.0000 'International Tables Vol C Tables 4.2.6.8 and 6.1.1.4'
Br Br -0.2901 2.4595 'International Tables Vol C Tables 4.2.6.8 and 6.1.1.4'
I I -0.4742 1.8119 'International Tables Vol C Tables 4.2.6.8 and 6.1.1.4'
N N 0.0061 0.0033 'International Tables Vol C Tables 4.2.6.8 and 6.1.1.4'
Ni Ni 0.3393 1.1124 'International Tables Vol C Tables 4.2.6.8 and 6.1.1.4'
S S 0.1246 0.1234 'International Tables Vol C Tables 4.2.6.8 and 6.1.1.4'

loop_
_geom_angle_atom_site_label_1
_geom_angle_atom_site_label_2
_geom_angle_atom_site_label_3
_geom_angle
_geom_angle_site_symmetry_1
_geom_angle_site_symmetry_3
_geom_angle_publ_flag
S1 Ni1 S3 87.64(9) . . ?
S1 Ni1 S4 179.55(6) . . ?
S2 Ni1 S1 92.67(9) . . ?
S2 Ni1 S3 179.35(6) . . ?
S2 Ni1 S4 86.93(9) . . ?
S4 Ni1 S3 92.75(9) . . ?
C6 S1 Ni1 103.1(2) . . ?
C7 S2 Ni1 103.25(17) . . ?
C2 S3 Ni1 102.78(18) . . ?
C3 S4 Ni1 103.1(2) . . ?
N1 C1 C2 179.3(6) . . ?
C1 C2 S3 118.2(4) . . ?
C3 C2 S3 121.2(4) . . ?
C3 C2 C1 120.6(5) . . ?
C2 C3 S4 120.2(4) . . ?
C2 C3 C4 122.8(4) . . ?
C4 C3 S4 117.0(4) . . ?
N2 C4 C3 179.0(6) . . ?
N3 C5 C6 177.4(6) . . ?
C5 C6 S1 116.9(4) . . ?
C7 C6 S1 120.5(4) . . ?
C7 C6 C5 122.6(4) . . ?
C6 C7 S2 120.4(4) . . ?
C6 C7 C8 121.5(5) . . ?
C8 C7 S2 118.1(4) . . ?
N4 C8 C7 179.8(7) . . ?
C10 N5 C12 110.8(4) . . ?
C14 N5 C10 106.0(4) . . ?
C14 N5 C12 110.9(4) . . ?
C17 N5 C10 111.2(4) . . ?
C17 N5 C12 106.2(4) . . ?
C17 N5 C14 111.8(4) . . ?
H9A C9 H9B 109.5 . . ?
H9A C9 H9C 109.5 . . ?
H9B C9 H9C 109.5 . . ?
C10 C9 H9A 109.5 . . ?
C10 C9 H9B 109.5 . . ?
C10 C9 H9C 109.5 . . ?
N5 C10 H10A 108.8 . . ?
N5 C10 H10B 108.8 . . ?
C9 C10 N5 113.9(5) . . ?
C9 C10 H10A 108.8 . . ?
C9 C10 H10B 108.8 . . ?
H10A C10 H10B 107.7 . . ?
H11A C11 H11B 109.5 . . ?
H11A C11 H11C 109.5 . . ?
H11B C11 H11C 109.5 . . ?
C12 C11 H11A 109.5 . . ?
C12 C11 H11B 109.5 . . ?
C12 C11 H11C 109.5 . . ?
N5 C12 H12A 108.4 . . ?
N5 C12 H12B 108.4 . . ?
C11 C12 N5 115.7(5) . . ?
C11 C12 H12A 108.4 . . ?
C11 C12 H12B 108.4 . . ?
H12A C12 H12B 107.4 . . ?
H13A C13 H13B 109.5 . . ?
H13A C13 H13C 109.5 . . ?
H13B C13 H13C 109.5 . . ?
C14 C13 H13A 109.5 . . ?
C14 C13 H13B 109.5 . . ?
C14 C13 H13C 109.5 . . ?
N5 C14 H14A 108.4 . . ?
N5 C14 H14B 108.4 . . ?
C13 C14 N5 115.4(5) . . ?
C13 C14 H14A 108.4 . . ?
C13 C14 H14B 108.4 . . ?
H14A C14 H14B 107.5 . . ?
H16A C16 H16B 108.2 . . ?
H16C C16 H16D 107.5 . . ?
C15 C16 H16A 109.7 . . ?
C15 C16 H16B 109.7 . . ?
C17 C16 H16A 109.7 . . ?
C17 C16 H16B 109.7 . . ?
C17 C16 H16C 108.4 . . ?
C17 C16 H16D 108.4 . . ?
C17 C16 C15 109.9(11) . . ?
C15A C16 H16C 108.4 . . ?
C15A C16 H16D 108.4 . . ?
C15A C16 C17 115.4(16) . . ?
C16 C15 I1 115.1(16) . . ?
C16 C15 H15A 108.5 . . ?
C16 C15 H15B 108.5 . . ?
I1 C15 H15A 108.5 . . ?
I1 C15 H15B 108.5 . . ?
H15A C15 H15B 107.5 . . ?
N5 C17 C16 116.6(5) . . ?
N5 C17 H17A 108.1 . . ?
N5 C17 H17B 108.1 . . ?
C16 C17 H17A 108.1 . . ?
C16 C17 H17B 108.1 . . ?
H17A C17 H17B 107.3 . . ?
C16 C15A Br1A 111(2) . . ?
C16 C15A H15C 109.5 . . ?
C16 C15A H15D 109.5 . . ?
Br1A C15A H15C 109.5 . . ?
Br1A C15A H15D 109.5 . . ?
H15C C15A H15D 108.1 . . ?

loop_
_geom_bond_atom_site_label_1
_geom_bond_atom_site_label_2
_geom_bond_distance
_geom_bond_site_symmetry_2
_geom_bond_publ_flag
Ni1 S1 2.154(2) . ?
Ni1 S2 2.154(3) . ?
Ni1 S3 2.160(3) . ?
Ni1 S4 2.156(3) . ?
S1 C6 1.720(5) . ?
S2 C7 1.717(5) . ?
S3 C2 1.721(6) . ?
S4 C3 1.729(5) . ?
N1 C1 1.145(7) . ?
N2 C4 1.153(8) . ?
N3 C5 1.152(7) . ?
N4 C8 1.142(6) . ?
C1 C2 1.436(7) . ?
C2 C3 1.363(7) . ?
C3 C4 1.439(8) . ?
C5 C6 1.433(8) . ?
C6 C7 1.375(7) . ?
C7 C8 1.437(7) . ?
N5 C10 1.529(7) . ?
N5 C12 1.535(6) . ?
N5 C14 1.525(6) . ?
N5 C17 1.491(7) . ?
C9 H9A 0.9600 . ?
C9 H9B 0.9600 . ?
C9 H9C 0.9600 . ?
C9 C10 1.516(8) . ?
C10 H10A 0.9700 . ?
C10 H10B 0.9700 . ?
C11 H11A 0.9600 . ?
C11 H11B 0.9600 . ?
C11 H11C 0.9600 . ?
C11 C12 1.498(9) . ?
C12 H12A 0.9700 . ?
C12 H12B 0.9700 . ?
C13 H13A 0.9600 . ?
C13 H13B 0.9600 . ?
C13 H13C 0.9600 . ?
C13 C14 1.516(9) . ?
C14 H14A 0.9700 . ?
C14 H14B 0.9700 . ?
C16 H16A 0.9700 . ?
C16 H16B 0.9700 . ?
C16 H16C 0.9700 . ?
C16 H16D 0.9700 . ?
C16 C15 1.61(3) . ?
C16 C17 1.535(8) . ?
C16 C15A 1.42(4) . ?
I1 C15 2.077(19) . ?
C15 H15A 0.9700 . ?
C15 H15B 0.9700 . ?
C17 H17A 0.9700 . ?
C17 H17B 0.9700 . ?
Br1A C15A 2.12(3) . ?
C15A H15C 0.9700 . ?
C15A H15D 0.9700 . ?

loop_
_geom_torsion_atom_site_label_1
_geom_torsion_atom_site_label_2
_geom_torsion_atom_site_label_3
_geom_torsion_atom_site_label_4
_geom_torsion
_geom_torsion_site_symmetry_1
_geom_torsion_site_symmetry_2
_geom_torsion_site_symmetry_3
_geom_torsion_site_symmetry_4
_geom_torsion_publ_flag
Ni1 S1 C6 C5 -175.5(3) . . . . ?
Ni1 S1 C6 C7 2.8(4) . . . . ?
Ni1 S2 C7 C6 -1.3(4) . . . . ?
Ni1 S2 C7 C8 178.2(3) . . . . ?
Ni1 S3 C2 C1 178.0(4) . . . . ?
Ni1 S3 C2 C3 -1.6(4) . . . . ?
Ni1 S4 C3 C2 0.7(4) . . . . ?
Ni1 S4 C3 C4 -178.8(4) . . . . ?
S1 C6 C7 S2 -1.1(5) . . . . ?
S1 C6 C7 C8 179.4(3) . . . . ?
S3 C2 C3 S4 0.7(6) . . . . ?
S3 C2 C3 C4 -179.9(4) . . . . ?
C1 C2 C3 S4 -178.9(4) . . . . ?
C1 C2 C3 C4 0.6(7) . . . . ?
C5 C6 C7 S2 177.1(4) . . . . ?
C5 C6 C7 C8 -2.4(7) . . . . ?
C10 N5 C12 C11 -57.3(6) . . . . ?
C10 N5 C14 C13 177.9(6) . . . . ?
C10 N5 C17 C16 60.8(6) . . . . ?
C12 N5 C10 C9 -57.3(7) . . . . ?
C12 N5 C14 C13 57.5(7) . . . . ?
C12 N5 C17 C16 -178.5(5) . . . . ?
C14 N5 C10 C9 -177.8(6) . . . . ?
C14 N5 C12 C11 60.2(7) . . . . ?
C14 N5 C17 C16 -57.4(7) . . . . ?
C15 C16 C17 N5 -174.2(11) . . . . ?
C17 N5 C10 C9 60.6(7) . . . . ?
C17 N5 C12 C11 -178.2(5) . . . . ?
C17 N5 C14 C13 -60.8(7) . . . . ?
C17 C16 C15 I1 71.8(16) . . . . ?
C17 C16 C15A Br1A 73(2) . . . . ?
C15A C16 C17 N5 174.1(17) . . . . ?
